data_7034139
loop_
_publ_author_name
'Timofeev, Sergey V.'
'Zhidkova, Olga B.'
'Mosolova, Elena M.'
'Sivaev, Igor B.'
'Godovikov, Ivan A.'
'Suponitsky, Kyrill Yu'
'Starikova, Zoya A.'
'Bregadze, Vladimir I.'

_publ_section_title
;
 Tungsten carbonyl \s-complexes with charge-compensated nido-carboranyl
 thioether ligands.
;
_journal_issue 14
_journal_name_full 'Dalton transactions (Cambridge, England : 2003)'
_journal_page_first 6449
_journal_page_last 6456
_journal_paper_doi 10.1039/c5dt00176e
_journal_volume 44
_journal_year 2015
_chemical_formula_moiety 'C5 H19 B9 S2'
_chemical_formula_sum 'C5 H19 B9 S2'
_chemical_formula_weight 240.61
_chemical_name_systematic
; 
 ? 
;
_space_group_IT_number 4
_symmetry_cell_setting monoclinic
_symmetry_space_group_name_Hall 'P 2yb'
_symmetry_space_group_name_H-M 'P 1 21 1'
_atom_sites_solution_hydrogens difmap
_atom_sites_solution_primary direct
_atom_sites_solution_secondary difmap
_audit_creation_method SHELXL-97
_audit_update_record
;
2015-01-13 deposited with the CCDC.
2015-02-23 downloaded from the CCDC.
;
_cell_angle_alpha 90.00
_cell_angle_beta 112.9470(10)
_cell_angle_gamma 90.00
_cell_formula_units_Z 2
_cell_length_a 7.7780(6)
_cell_length_b 10.1928(7)
_cell_length_c 9.3394(7)
_cell_measurement_reflns_used 480
_cell_measurement_temperature 100(2)
_cell_measurement_theta_max 30
_cell_measurement_theta_min 3
_cell_volume 681.83(9)
_computing_cell_refinement 'SAINT (Bruker, 2009)'
_computing_data_collection 'APEX (Bruker, 2009)'
_computing_data_reduction 'SAINT (Bruker, 2009)'
_computing_molecular_graphics 'SHELXTL (Sheldrick, 2008)'
_computing_publication_material 'SHELXTL (Sheldrick, 2008) and PLATON (Spek, 2009)'
_computing_structure_refinement 'SHELXTL (Sheldrick, 2008)'
_computing_structure_solution 'SHELXTL (Sheldrick, 2008)'
_diffrn_ambient_temperature 100(2)
_diffrn_measured_fraction_theta_full 0.997
_diffrn_measured_fraction_theta_max 0.997
_diffrn_measurement_device_type 'Bruker APEX-II CCD'
_diffrn_measurement_method '\f and \w scans'
_diffrn_radiation_monochromator graphite
_diffrn_radiation_source 'sealed tube'
_diffrn_radiation_type MoK\a
_diffrn_radiation_wavelength 0.71073
_diffrn_reflns_av_R_equivalents 0.0230
_diffrn_reflns_av_sigmaI/netI 0.0307
_diffrn_reflns_limit_h_max 10
_diffrn_reflns_limit_h_min -10
_diffrn_reflns_limit_k_max 13
_diffrn_reflns_limit_k_min -13
_diffrn_reflns_limit_l_max 12
_diffrn_reflns_limit_l_min -12
_diffrn_reflns_number 7699
_diffrn_reflns_theta_full 28.00
_diffrn_reflns_theta_max 28.00
_diffrn_reflns_theta_min 2.37
_diffrn_standards_decay_% 0
_diffrn_standards_number 0
_exptl_absorpt_coefficient_mu 0.350
_exptl_absorpt_correction_T_max 0.983
_exptl_absorpt_correction_T_min 0.897
_exptl_absorpt_correction_type multi-scan
_exptl_absorpt_process_details 'SADABS-2008/1 (Bruker,2008)'
_exptl_crystal_colour colorless
_exptl_crystal_density_diffrn 1.172
_exptl_crystal_density_method 'not measured'
_exptl_crystal_description plate
_exptl_crystal_F_000 252
_exptl_crystal_size_max 0.28
_exptl_crystal_size_mid 0.17
_exptl_crystal_size_min 0.05
_refine_diff_density_max 0.433
_refine_diff_density_min -0.252
_refine_diff_density_rms 0.049
_refine_ls_abs_structure_details 'Flack H D (1983), Acta Cryst. A39, 876-881'
_refine_ls_abs_structure_Flack 0.45(16)
_refine_ls_extinction_method none
_refine_ls_goodness_of_fit_ref 1.062
_refine_ls_hydrogen_treatment mixed
_refine_ls_matrix_type full
_refine_ls_number_parameters 157
_refine_ls_number_reflns 3278
_refine_ls_number_restraints 1
_refine_ls_restrained_S_all 1.062
_refine_ls_R_factor_all 0.0441
_refine_ls_R_factor_gt 0.0343
_refine_ls_shift/su_max 0.001
_refine_ls_shift/su_mean 0.000
_refine_ls_structure_factor_coef Fsqd
_refine_ls_weighting_details 'calc w=1/[\s^2^(Fo^2^)+(0.0367P)^2^+0.2704P] where P=(Fo^2^+2Fc^2^)/3'
_refine_ls_weighting_scheme calc
_refine_ls_wR_factor_gt 0.0820
_refine_ls_wR_factor_ref 0.0891
_reflns_number_gt 2805
_reflns_number_total 3278
_reflns_threshold_expression I>2\s(I)
_cod_data_source_file c5dt00176e2.cif
_cod_data_source_block comp7
_cod_depositor_comments
;
The following automatic conversions were performed:

'_symmetry_cell_setting' value 'Monoclinic' changed to 'monoclinic'
according to
/usr/data/users/saulius/crontab/automatic-downloads/rss-feeds/RSC/lib/dictionaries/cif_core.dic
dictionary named 'cif_core.dic' version 2.4.2 from 2011-04-26.

Automatic conversion script
Id: cif_fix_values 3008 2015-01-20 13:52:24Z robertas 

 Adding full bibliography for 7034137--7034141.cif.
;
_cod_original_sg_symbol_H-M 'P 21'
_cod_database_code 7034139

loop_
_symmetry_equiv_pos_as_xyz
'x, y, z'
'-x, y+1/2, -z'

loop_
_atom_site_label
_atom_site_type_symbol
_atom_site_fract_x
_atom_site_fract_y
_atom_site_fract_z
_atom_site_U_iso_or_equiv
_atom_site_adp_type
_atom_site_occupancy
_atom_site_symmetry_multiplicity
_atom_site_calc_flag
_atom_site_refinement_flags
_atom_site_disorder_assembly
_atom_site_disorder_group
S1 S -0.20927(6) 0.6630(2) -0.17550(5) 0.04014(15) Uani 1 1 d . . .
S2 S 0.21460(5) 0.66237(16) 0.52002(4) 0.02066(10) Uani 1 1 d . . .
C1 C 0.0337(9) 0.6427(13) -0.1412(8) 0.050(3) Uani 0.68 1 d P A 1
H1A H 0.0469 0.6335 -0.2408 0.074 Uiso 0.68 1 calc PR A 1
H1B H 0.0822 0.5639 -0.0782 0.074 Uiso 0.68 1 calc PR A 1
H1C H 0.1041 0.7195 -0.0858 0.074 Uiso 0.68 1 calc PR A 1
C1' C 0.021(2) 0.7053(18) -0.1395(19) 0.035(3) Uiso 0.32 1 d P A 2
H1'A H 0.0511 0.7888 -0.0831 0.053 Uiso 0.32 1 calc PR A 2
H1'B H 0.0359 0.7142 -0.2383 0.053 Uiso 0.32 1 calc PR A 2
H1'C H 0.1045 0.6366 -0.0767 0.053 Uiso 0.32 1 calc PR A 2
C2 C 0.3480(6) 0.5264(4) 0.4957(5) 0.0280(10) Uani 1 1 d . . .
H2A H 0.4643 0.5184 0.5880 0.042 Uiso 1 1 calc R . .
H2B H 0.3771 0.5413 0.4039 0.042 Uiso 1 1 calc R . .
H2C H 0.2752 0.4455 0.4819 0.042 Uiso 1 1 calc R . .
C3 C 0.3516(6) 0.7974(3) 0.4989(5) 0.0287(10) Uani 1 1 d . . .
H3A H 0.4757 0.7951 0.5833 0.043 Uiso 1 1 calc R . .
H3B H 0.2898 0.8802 0.5033 0.043 Uiso 1 1 calc R . .
H3C H 0.3640 0.7906 0.3987 0.043 Uiso 1 1 calc R . .
B1 B -0.3809(7) 0.5719(7) 0.1986(6) 0.0468(15) Uani 1 1 d . A .
H1 H -0.4944 0.5115 0.2112 0.056 Uiso 1 1 calc R . .
B2 B -0.3838(7) 0.7444(8) 0.1988(6) 0.0509(16) Uani 1 1 d . A .
H2 H -0.5007 0.8003 0.2121 0.061 Uiso 1 1 calc R . .
B3 B -0.4153(3) 0.6610(9) 0.0260(2) 0.0406(6) Uani 1 1 d . . .
H3 H -0.5514 0.6616 -0.0774 0.049 Uiso 1 1 calc R A .
B4 B -0.2653(7) 0.5303(6) 0.0850(6) 0.0393(14) Uani 1 1 d . A .
H4 H -0.3076 0.4374 0.0161 0.047 Uiso 1 1 calc R . .
B5 B -0.1427(7) 0.5211(6) 0.2796(6) 0.0345(12) Uani 1 1 d . . .
H5 H -0.0978 0.4277 0.3471 0.041 Uiso 1 1 calc R A .
B6 B -0.2177(3) 0.6609(11) 0.3544(2) 0.0469(6) Uani 1 1 d . A .
H6 H -0.2246 0.6620 0.4719 0.056 Uiso 1 1 calc R . .
C7 C -0.1998(2) 0.6635(7) 0.01857(18) 0.0299(4) Uani 1 1 d . A .
C8 C -0.2603(7) 0.7929(5) 0.0828(6) 0.0481(14) Uani 1 1 d . A .
H8 H -0.2675 0.8813 0.0230 0.058 Uiso 1 1 d R . .
B9 B -0.1463(8) 0.8026(6) 0.2757(7) 0.0402(14) Uani 1 1 d . . .
H9 H -0.1204 0.8869 0.3456 0.048 Uiso 1 1 d R A .
B10 B -0.0003(2) 0.6602(8) 0.33241(19) 0.0221(3) Uani 1 1 d . A .
B11 B -0.0379(3) 0.5719(3) 0.1548(3) 0.0265(5) Uani 1 1 d . A .
H11 H 0.0582 0.5058 0.1413 0.032 Uiso 1 1 d R . .
H10 H 0.048(4) 0.686(4) 0.225(3) 0.059(10) Uiso 1 1 d . . .

loop_
_atom_site_aniso_label
_atom_site_aniso_U_11
_atom_site_aniso_U_22
_atom_site_aniso_U_33
_atom_site_aniso_U_23
_atom_site_aniso_U_13
_atom_site_aniso_U_12
S1 0.0213(2) 0.0817(4) 0.0147(2) 0.0036(8) 0.00412(16) 0.0001(8)
S2 0.01614(17) 0.0292(2) 0.01509(17) -0.0005(5) 0.00438(13) 0.0011(5)
C1 0.0258(18) 0.104(8) 0.0220(16) -0.006(3) 0.0128(13) -0.001(3)
C2 0.021(2) 0.029(2) 0.032(3) 0.0027(18) 0.0078(19) 0.0050(16)
C3 0.025(2) 0.025(2) 0.033(3) -0.0026(18) 0.0088(19) -0.0041(17)
B1 0.020(2) 0.086(4) 0.028(2) 0.013(3) 0.0028(18) -0.022(3)
B2 0.019(2) 0.113(5) 0.022(2) 0.006(3) 0.0095(18) 0.009(3)
B3 0.0158(8) 0.0825(18) 0.0218(9) -0.006(4) 0.0055(7) -0.009(3)
B4 0.030(2) 0.067(4) 0.017(2) -0.003(2) 0.005(2) -0.002(2)
B5 0.021(2) 0.054(3) 0.024(2) 0.008(2) 0.004(2) -0.012(2)
B6 0.0171(8) 0.105(2) 0.0179(9) 0.000(4) 0.0060(7) -0.001(4)
C7 0.0159(7) 0.0558(11) 0.0166(7) 0.001(3) 0.0048(6) 0.001(3)
C8 0.046(3) 0.061(4) 0.029(3) 0.008(2) 0.005(2) 0.001(2)
B9 0.033(3) 0.043(3) 0.039(3) -0.007(2) 0.008(2) 0.016(2)
B10 0.0154(7) 0.0342(10) 0.0146(7) 0.003(2) 0.0034(6) 0.004(2)
B11 0.0235(11) 0.0331(12) 0.0227(11) -0.0049(10) 0.0088(9) -0.0039(10)

loop_
_atom_type_symbol
_atom_type_description
_atom_type_scat_dispersion_real
_atom_type_scat_dispersion_imag
_atom_type_scat_source
C C 0.0033 0.0016 'International Tables Vol C Tables 4.2.6.8 and 6.1.1.4'
H H 0.0000 0.0000 'International Tables Vol C Tables 4.2.6.8 and 6.1.1.4'
B B 0.0013 0.0007 'International Tables Vol C Tables 4.2.6.8 and 6.1.1.4'
S S 0.1246 0.1234 'International Tables Vol C Tables 4.2.6.8 and 6.1.1.4'

loop_
_geom_angle_atom_site_label_1
_geom_angle_atom_site_label_2
_geom_angle_atom_site_label_3
_geom_angle
C1' S1 C7 99.8(5)
C1' S1 C1 21.0(5)
C7 S1 C1 101.2(2)
C2 S2 C3 100.40(8)
C2 S2 B10 102.6(2)
C3 S2 B10 104.8(2)
S1 C1 H1A 109.5
S1 C1 H1B 109.5
S1 C1 H1C 109.5
S1 C1' H1'A 109.5
S1 C1' H1'B 109.5
H1'A C1' H1'B 109.5
S1 C1' H1'C 109.5
H1'A C1' H1'C 109.5
H1'B C1' H1'C 109.5
S2 C2 H2A 109.5
S2 C2 H2B 109.5
H2A C2 H2B 109.5
S2 C2 H2C 109.5
H2A C2 H2C 109.5
H2B C2 H2C 109.5
S2 C3 H3A 109.5
S2 C3 H3B 109.5
H3A C3 H3B 109.5
S2 C3 H3C 109.5
H3A C3 H3C 109.5
H3B C3 H3C 109.5
B4 B1 B2 105.2(4)
B4 B1 B6 105.0(3)
B2 B1 B6 59.4(5)
B4 B1 B3 59.2(3)
B2 B1 B3 59.5(4)
B6 B1 B3 106.9(5)
B4 B1 B5 58.3(3)
B2 B1 B5 107.5(4)
B6 B1 B5 60.3(3)
B3 B1 B5 107.3(3)
B4 B1 H1 124.2
B2 B1 H1 122.6
B6 B1 H1 122.6
B3 B1 H1 122.0
B5 B1 H1 121.8
B6 B2 B3 108.8(6)
B6 B2 B1 60.5(5)
B3 B2 B1 60.8(4)
B6 B2 C8 104.1(3)
B3 B2 C8 59.3(3)
B1 B2 C8 105.5(5)
B6 B2 B9 61.1(4)
B3 B2 B9 106.3(3)
B1 B2 B9 108.5(5)
C8 B2 B9 55.7(3)
B6 B2 H2 121.7
B3 B2 H2 121.3
B1 B2 H2 121.3
C8 B2 H2 125.6
B9 B2 H2 122.6
C7 B3 B4 57.9(3)
C7 B3 C8 55.0(3)
B4 B3 C8 101.42(15)
C7 B3 B2 104.0(3)
B4 B3 B2 104.3(3)
C8 B3 B2 60.9(4)
C7 B3 B1 104.0(3)
B4 B3 B1 57.9(4)
C8 B3 B1 106.0(3)
B2 B3 B1 59.72(17)
C7 B3 H3 125.4
B4 B3 H3 125.3
C8 B3 H3 124.5
B2 B3 H3 122.4
B1 B3 H3 122.8
C7 B4 B11 60.5(2)
C7 B4 B1 110.3(4)
B11 B4 B1 115.4(4)
C7 B4 B5 108.7(4)
B11 B4 B5 62.1(3)
B1 B4 B5 63.6(3)
C7 B4 B3 60.8(3)
B11 B4 B3 114.2(4)
B1 B4 B3 63.0(3)
B5 B4 B3 114.6(4)
C7 B4 H4 122.9
B11 B4 H4 117.6
B1 B4 H4 117.7
B5 B4 H4 119.1
B3 B4 H4 117.5
B4 B5 B11 58.7(3)
B4 B5 B10 106.7(4)
B11 B5 B10 62.4(2)
B4 B5 B6 104.1(4)
B11 B5 B6 109.6(4)
B10 B5 B6 60.6(3)
B4 B5 B1 58.1(3)
B11 B5 B1 108.1(4)
B10 B5 B1 108.9(4)
B6 B5 B1 59.3(3)
B4 B5 H5 124.9
B11 B5 H5 120.3
B10 B5 H5 120.4
B6 B5 H5 122.5
B1 B5 H5 122.0
B2 B6 B1 60.18(17)
B2 B6 B10 109.5(4)
B1 B6 B10 108.2(4)
B2 B6 B5 108.2(4)
B1 B6 B5 60.4(4)
B10 B6 B5 58.7(3)
B2 B6 B9 61.0(4)
B1 B6 B9 108.2(3)
B10 B6 B9 59.9(3)
B5 B6 B9 106.29(14)
B2 B6 H6 120.6
B1 B6 H6 121.4
B10 B6 H6 121.5
B5 B6 H6 122.8
B9 B6 H6 122.0
C8 C7 B4 111.02(15)
C8 C7 B11 114.7(2)
B4 C7 B11 60.6(3)
C8 C7 B3 63.8(4)
B4 C7 B3 61.3(4)
B11 C7 B3 114.8(3)
C8 C7 S1 118.9(4)
B4 C7 S1 118.8(4)
B11 C7 S1 119.3(3)
B3 C7 S1 112.91(11)
C7 C8 B9 110.1(4)
C7 C8 B3 61.2(3)
B9 C8 B3 112.7(4)
C7 C8 B2 108.0(4)
B9 C8 B2 62.9(3)
B3 C8 B2 59.8(3)
C7 C8 H8 118.2
B9 C8 H8 114.8
B3 C8 H8 127.7
B2 C8 H8 129.4
C8 B9 B10 106.2(4)
C8 B9 B2 61.3(3)
B10 B9 B2 106.5(4)
C8 B9 B6 105.9(4)
B10 B9 B6 59.4(3)
B2 B9 B6 57.9(3)
C8 B9 H9 127.6
B10 B9 H9 122.2
B2 B9 H9 115.8
B6 B9 H9 114.7
B5 B10 B6 60.6(4)
B5 B10 B9 108.34(14)
B6 B10 B9 60.7(4)
B5 B10 B11 58.6(3)
B6 B10 B11 106.6(3)
B9 B10 B11 106.0(3)
B5 B10 S2 120.3(4)
B6 B10 S2 115.39(11)
B9 B10 S2 119.6(4)
B11 B10 S2 128.6(3)
B5 B10 H10 107.9(17)
B6 B10 H10 134.3(14)
B9 B10 H10 86.7(18)
B11 B10 H10 49.5(18)
S2 B10 H10 108.3(13)
C7 B11 B4 58.9(2)
C7 B11 B5 105.3(2)
B4 B11 B5 59.2(2)
C7 B11 B10 102.9(3)
B4 B11 B10 104.5(2)
B5 B11 B10 59.0(3)
C7 B11 H11 128.6
B4 B11 H11 118.8
B5 B11 H11 115.5
B10 B11 H11 124.1
C7 B11 H10 88.2(14)
B4 B11 H10 129.8(13)
B5 B11 H10 101.7(12)
B10 B11 H10 43.0(12)
H11 B11 H10 111.4

loop_
_geom_bond_atom_site_label_1
_geom_bond_atom_site_label_2
_geom_bond_distance
S1 C1' 1.740(16)
S1 C7 1.7852(16)
S1 C1 1.801(6)
S2 C2 1.798(4)
S2 C3 1.798(4)
S2 B10 1.8922(17)
C1 H1A 0.9800
C1 H1B 0.9800
C1 H1C 0.9800
C1' H1'A 0.9800
C1' H1'B 0.9800
C1' H1'C 0.9800
C2 H2A 0.9800
C2 H2B 0.9800
C2 H2C 0.9800
C3 H3A 0.9800
C3 H3B 0.9800
C3 H3C 0.9800
B1 B4 1.690(8)
B1 B2 1.759(5)
B1 B6 1.764(9)
B1 B3 1.777(7)
B1 B5 1.783(8)
B1 H1 1.1200
B2 B6 1.744(9)
B2 B3 1.755(8)
B2 C8 1.775(7)
B2 B9 1.802(8)
B2 H2 1.1200
B3 C7 1.704(2)
B3 B4 1.714(10)
B3 C8 1.746(9)
B3 H3 1.1200
B4 C7 1.654(8)
B4 B11 1.684(6)
B4 B5 1.693(7)
B4 H4 1.1200
B5 B11 1.741(6)
B5 B10 1.747(9)
B5 B6 1.782(11)
B5 H5 1.1200
B6 B10 1.781(3)
B6 B9 1.804(11)
B6 H6 1.1200
C7 C8 1.594(8)
C7 B11 1.681(5)
C8 B9 1.672(7)
C8 H8 1.0501
B9 B10 1.791(8)
B9 H9 1.0500
B10 B11 1.808(5)
B10 H10 1.23(3)
B11 H11 1.0500
B11 H10 1.38(4)

loop_
_geom_torsion_atom_site_label_1
_geom_torsion_atom_site_label_2
_geom_torsion_atom_site_label_3
_geom_torsion_atom_site_label_4
_geom_torsion
B4 B1 B2 B6 -98.7(3)
B3 B1 B2 B6 -137.86(15)
B5 B1 B2 B6 -37.7(3)
B4 B1 B2 B3 39.2(3)
B6 B1 B2 B3 137.86(15)
B5 B1 B2 B3 100.1(4)
B4 B1 B2 C8 -1.1(6)
B6 B1 B2 C8 97.6(3)
B3 B1 B2 C8 -40.2(3)
B5 B1 B2 C8 59.9(5)
B4 B1 B2 B9 -59.5(5)
B6 B1 B2 B9 39.2(4)
B3 B1 B2 B9 -98.7(4)
B5 B1 B2 B9 1.4(7)
B6 B2 B3 C7 -60.1(6)
B1 B2 B3 C7 -98.2(5)
C8 B2 B3 C7 35.4(4)
B9 B2 B3 C7 4.3(7)
B6 B2 B3 B4 -0.3(6)
B1 B2 B3 B4 -38.3(4)
C8 B2 B3 B4 95.3(3)
B9 B2 B3 B4 64.2(6)
B6 B2 B3 C8 -95.5(5)
B1 B2 B3 C8 -133.6(4)
B9 B2 B3 C8 -31.1(4)
B6 B2 B3 B1 38.1(4)
C8 B2 B3 B1 133.6(4)
B9 B2 B3 B1 102.5(5)
B4 B1 B3 C7 -36.5(4)
B2 B1 B3 C7 98.3(5)
B6 B1 B3 C7 61.2(6)
B5 B1 B3 C7 -2.3(6)
B2 B1 B3 B4 134.8(4)
B6 B1 B3 B4 97.7(4)
B5 B1 B3 B4 34.3(4)
B4 B1 B3 C8 -93.6(3)
B2 B1 B3 C8 41.2(4)
B6 B1 B3 C8 4.1(6)
B5 B1 B3 C8 -59.4(6)
B4 B1 B3 B2 -134.8(4)
B6 B1 B3 B2 -37.1(3)
B5 B1 B3 B2 -100.5(5)
B2 B1 B4 C7 0.1(5)
B6 B1 B4 C7 -61.7(6)
B3 B1 B4 C7 39.4(3)
B5 B1 B4 C7 -101.5(4)
B2 B1 B4 B11 66.1(6)
B6 B1 B4 B11 4.4(7)
B3 B1 B4 B11 105.4(5)
B5 B1 B4 B11 -35.4(4)
B2 B1 B4 B5 101.5(5)
B6 B1 B4 B5 39.8(5)
B3 B1 B4 B5 140.8(4)
B2 B1 B4 B3 -39.3(4)
B6 B1 B4 B3 -101.0(6)
B5 B1 B4 B3 -140.8(4)
C8 B3 B4 C7 -35.17(18)
B2 B3 B4 C7 -97.8(4)
B1 B3 B4 C7 -137.0(4)
C7 B3 B4 B11 29.6(2)
C8 B3 B4 B11 -5.6(2)
B2 B3 B4 B11 -68.2(4)
B1 B3 B4 B11 -107.4(4)
C7 B3 B4 B1 137.0(4)
C8 B3 B4 B1 101.9(3)
B2 B3 B4 B1 39.2(3)
C7 B3 B4 B5 98.5(4)
C8 B3 B4 B5 63.4(4)
B2 B3 B4 B5 0.7(5)
B1 B3 B4 B5 -38.5(4)
C7 B4 B5 B11 -39.8(3)
B1 B4 B5 B11 -143.7(4)
B3 B4 B5 B11 -105.5(4)
C7 B4 B5 B10 1.7(5)
B11 B4 B5 B10 41.5(3)
B1 B4 B5 B10 -102.2(4)
B3 B4 B5 B10 -64.0(5)
C7 B4 B5 B6 64.8(4)
B11 B4 B5 B6 104.6(4)
B1 B4 B5 B6 -39.1(4)
B3 B4 B5 B6 -0.9(5)
C7 B4 B5 B1 103.9(5)
B11 B4 B5 B1 143.7(4)
B3 B4 B5 B1 38.2(4)
B2 B1 B5 B4 -97.3(5)
B6 B1 B5 B4 -134.6(5)
B3 B1 B5 B4 -34.6(5)
B4 B1 B5 B11 32.1(4)
B2 B1 B5 B11 -65.2(5)
B6 B1 B5 B11 -102.5(4)
B3 B1 B5 B11 -2.5(6)
B4 B1 B5 B10 98.4(4)
B2 B1 B5 B10 1.0(6)
B6 B1 B5 B10 -36.3(4)
B3 B1 B5 B10 63.7(5)
B4 B1 B5 B6 134.6(5)
B2 B1 B5 B6 37.3(5)
B3 B1 B5 B6 100.0(6)
B3 B2 B6 B1 -38.2(3)
C8 B2 B6 B1 -100.1(5)
B9 B2 B6 B1 -136.9(5)
B3 B2 B6 B10 62.2(7)
B1 B2 B6 B10 100.4(6)
C8 B2 B6 B10 0.3(8)
B9 B2 B6 B10 -36.5(5)
B3 B2 B6 B5 -0.3(6)
B1 B2 B6 B5 37.9(5)
C8 B2 B6 B5 -62.1(6)
B9 B2 B6 B5 -98.9(3)
B3 B2 B6 B9 98.7(5)
B1 B2 B6 B9 136.9(5)
C8 B2 B6 B9 36.8(4)
B4 B1 B6 B2 99.0(5)
B3 B1 B6 B2 37.2(3)
B5 B1 B6 B2 137.8(4)
B4 B1 B6 B10 -3.5(7)
B2 B1 B6 B10 -102.5(6)
B3 B1 B6 B10 -65.3(7)
B5 B1 B6 B10 35.3(5)
B4 B1 B6 B5 -38.8(4)
B2 B1 B6 B5 -137.8(4)
B3 B1 B6 B5 -100.6(5)
B4 B1 B6 B9 60.0(6)
B2 B1 B6 B9 -39.0(5)
B3 B1 B6 B9 -1.8(6)
B5 B1 B6 B9 98.8(3)
B4 B5 B6 B2 0.7(5)
B11 B5 B6 B2 62.0(5)
B10 B5 B6 B2 102.2(5)
B1 B5 B6 B2 -37.8(4)
B4 B5 B6 B1 38.5(4)
B11 B5 B6 B1 99.9(4)
B10 B5 B6 B1 140.0(4)
B4 B5 B6 B10 -101.5(3)
B11 B5 B6 B10 -40.2(2)
B1 B5 B6 B10 -140.0(4)
B4 B5 B6 B9 -63.5(3)
B11 B5 B6 B9 -2.2(2)
B10 B5 B6 B9 38.00(19)
B1 B5 B6 B9 -102.0(3)
B11 B4 C7 C8 -107.3(2)
B1 B4 C7 C8 1.1(3)
B5 B4 C7 C8 -66.8(4)
B3 B4 C7 C8 41.5(2)
B1 B4 C7 B11 108.5(4)
B5 B4 C7 B11 40.5(3)
B3 B4 C7 B11 148.8(3)
B11 B4 C7 B3 -148.8(3)
B1 B4 C7 B3 -40.3(3)
B5 B4 C7 B3 -108.3(4)
B11 B4 C7 S1 109.3(3)
B1 B4 C7 S1 -142.2(3)
B5 B4 C7 S1 149.8(3)
B3 B4 C7 S1 -101.9(2)
B4 B3 C7 C8 -136.44(15)
B2 B3 C7 C8 -38.2(5)
B1 B3 C7 C8 -99.9(4)
C8 B3 C7 B4 136.44(15)
B2 B3 C7 B4 98.3(5)
B1 B3 C7 B4 36.5(4)
B4 B3 C7 B11 -29.8(4)
C8 B3 C7 B11 106.7(4)
B2 B3 C7 B11 68.5(6)
B1 B3 C7 B11 6.7(6)
B4 B3 C7 S1 111.4(5)
C8 B3 C7 S1 -112.1(5)
B2 B3 C7 S1 -150.3(5)
B1 B3 C7 S1 147.9(5)
C1' S1 C7 C8 94.8(7)
C1 S1 C7 C8 116.1(5)
C1' S1 C7 B4 -124.8(7)
C1 S1 C7 B4 -103.5(5)
C1' S1 C7 B11 -54.2(7)
C1 S1 C7 B11 -32.9(6)
C1' S1 C7 B3 166.5(8)
C1 S1 C7 B3 -172.3(6)
B4 C7 C8 B9 65.2(4)
B11 C7 C8 B9 -1.2(5)
B3 C7 C8 B9 105.6(4)
S1 C7 C8 B9 -151.5(3)
B4 C7 C8 B3 -40.4(2)
B11 C7 C8 B3 -106.7(3)
S1 C7 C8 B3 102.9(2)
B4 C7 C8 B2 -1.8(3)
B11 C7 C8 B2 -68.2(4)
B3 C7 C8 B2 38.6(3)
S1 C7 C8 B2 141.5(3)
B4 B3 C8 C7 36.54(18)
B2 B3 C8 C7 136.7(4)
B1 B3 C8 C7 96.1(4)
C7 B3 C8 B9 -101.3(4)
B4 B3 C8 B9 -64.7(4)
B2 B3 C8 B9 35.4(4)
B1 B3 C8 B9 -5.2(5)
C7 B3 C8 B2 -136.7(4)
B4 B3 C8 B2 -100.1(3)
B1 B3 C8 B2 -40.6(3)
B6 B2 C8 C7 64.5(6)
B3 B2 C8 C7 -39.2(4)
B1 B2 C8 C7 1.8(5)
B9 B2 C8 C7 103.9(4)
B6 B2 C8 B9 -39.4(5)
B3 B2 C8 B9 -143.1(5)
B1 B2 C8 B9 -102.1(5)
B6 B2 C8 B3 103.7(6)
B1 B2 C8 B3 41.0(4)
B9 B2 C8 B3 143.1(5)
C7 C8 B9 B10 -0.2(5)
B3 C8 B9 B10 66.1(5)
B2 C8 B9 B10 100.3(4)
C7 C8 B9 B2 -100.5(5)
B3 C8 B9 B2 -34.2(5)
C7 C8 B9 B6 -62.3(5)
B3 C8 B9 B6 4.0(5)
B2 C8 B9 B6 38.2(4)
B6 B2 B9 C8 135.4(5)
B3 B2 B9 C8 32.5(5)
B1 B2 B9 C8 96.5(5)
B6 B2 B9 B10 35.6(4)
B3 B2 B9 B10 -67.3(5)
B1 B2 B9 B10 -3.3(6)
C8 B2 B9 B10 -99.8(4)
B3 B2 B9 B6 -102.8(6)
B1 B2 B9 B6 -38.9(5)
C8 B2 B9 B6 -135.4(5)
B2 B6 B9 C8 -39.9(4)
B1 B6 B9 C8 -1.2(6)
B10 B6 B9 C8 99.8(4)
B5 B6 B9 C8 62.3(3)
B2 B6 B9 B10 -139.6(4)
B1 B6 B9 B10 -101.0(5)
B5 B6 B9 B10 -37.5(2)
B1 B6 B9 B2 38.7(4)
B10 B6 B9 B2 139.6(4)
B5 B6 B9 B2 102.2(4)
B4 B5 B10 B6 97.0(4)
B11 B5 B10 B6 136.7(3)
B1 B5 B10 B6 35.7(3)
B4 B5 B10 B9 58.2(3)
B11 B5 B10 B9 97.9(3)
B6 B5 B10 B9 -38.8(2)
B1 B5 B10 B9 -3.1(3)
B4 B5 B10 B11 -39.7(3)
B6 B5 B10 B11 -136.7(3)
B1 B5 B10 B11 -101.0(4)
B4 B5 B10 S2 -159.1(3)
B11 B5 B10 S2 -119.3(3)
B6 B5 B10 S2 103.9(3)
B1 B5 B10 S2 139.7(3)
B2 B6 B10 B5 -100.0(5)
B1 B6 B10 B5 -36.0(5)
B9 B6 B10 B5 -136.94(15)
B2 B6 B10 B9 37.0(6)
B1 B6 B10 B9 100.9(5)
B5 B6 B10 B9 136.94(15)
B2 B6 B10 B11 -62.3(7)
B1 B6 B10 B11 1.7(7)
B5 B6 B10 B11 37.7(4)
B9 B6 B10 B11 -99.3(4)
B2 B6 B10 S2 148.0(5)
B1 B6 B10 S2 -148.0(5)
B5 B6 B10 S2 -112.0(5)
B9 B6 B10 S2 111.1(5)
C8 B9 B10 B5 -60.3(3)
B2 B9 B10 B5 3.9(3)
B6 B9 B10 B5 38.8(2)
C8 B9 B10 B6 -99.1(4)
B2 B9 B10 B6 -34.9(3)
C8 B9 B10 B11 1.3(5)
B2 B9 B10 B11 65.5(4)
B6 B9 B10 B11 100.4(3)
C8 B9 B10 S2 156.6(3)
B2 B9 B10 S2 -139.2(3)
B6 B9 B10 S2 -104.3(3)
C2 S2 B10 B5 58.7(3)
C3 S2 B10 B5 163.2(3)
C2 S2 B10 B6 128.1(6)
C3 S2 B10 B6 -127.4(6)
C2 S2 B10 B9 -162.6(3)
C3 S2 B10 B9 -58.1(3)
C2 S2 B10 B11 -13.6(5)
C3 S2 B10 B11 90.9(5)
C8 C7 B11 B4 101.2(2)
B3 C7 B11 B4 30.0(4)
S1 C7 B11 B4 -108.6(5)
C8 C7 B11 B5 62.8(4)
B4 C7 B11 B5 -38.4(3)
B3 C7 B11 B5 -8.3(5)
S1 C7 B11 B5 -146.9(3)
C8 C7 B11 B10 1.9(4)
B4 C7 B11 B10 -99.3(3)
B3 C7 B11 B10 -69.3(5)
S1 C7 B11 B10 152.1(4)
B1 B4 B11 C7 -99.9(5)
B5 B4 B11 C7 -135.9(4)
B3 B4 B11 C7 -29.7(3)
C7 B4 B11 B5 135.9(4)
B1 B4 B11 B5 36.0(4)
B3 B4 B11 B5 106.2(4)
C7 B4 B11 B10 96.5(3)
B1 B4 B11 B10 -3.4(5)
B5 B4 B11 B10 -39.3(4)
B3 B4 B11 B10 66.8(4)
B4 B5 B11 C7 38.2(4)
B10 B5 B11 C7 -96.1(3)
B6 B5 B11 C7 -56.7(4)
B1 B5 B11 C7 6.3(5)
B10 B5 B11 B4 -134.3(4)
B6 B5 B11 B4 -94.9(4)
B1 B5 B11 B4 -31.9(4)
B4 B5 B11 B10 134.3(4)
B6 B5 B11 B10 39.4(3)
B1 B5 B11 B10 102.4(4)
B5 B10 B11 C7 100.2(3)
B6 B10 B11 C7 61.6(5)
B9 B10 B11 C7 -1.8(4)
S2 B10 B11 C7 -154.1(4)
B5 B10 B11 B4 39.5(4)
B6 B10 B11 B4 0.9(5)
B9 B10 B11 B4 -62.6(4)
S2 B10 B11 B4 145.1(4)
B6 B10 B11 B5 -38.6(4)
B9 B10 B11 B5 -102.1(2)
S2 B10 B11 B5 105.7(5)
